data_4302842
loop_
_publ_author_name
'Tetsuya Sato'
'Koshiro Nishi'
'Seiichiro Iijima'
'Masaaki Kojima'
'Naohide Matsumoto'

_publ_contact_author_email naohide@aster.sci.kumamoto-u.ac.jp
_publ_contact_author_fax 81-96-342-3390
_publ_contact_author_name 'Naohide Matsumoto'
_publ_contact_author_phone 81-96-342-3390
_publ_section_title
;
One-Step and Two-Step Spin-Crossover Iron(II) Complexes of
((2-Methylimidazol-4-yl)methylidene)histamine
;
_journal_name_full 'Inorganic Chemistry'
_journal_page_first 7211
_journal_page_last 7229
_journal_paper_doi 10.1021/ic9006197
_journal_volume 48
_journal_year 2009
_chemical_formula_moiety 'C22 H32 Br Cl Fe N10 O5 '
_chemical_formula_sum 'C22 H32 Br Cl Fe N10 O5'
_chemical_formula_weight 687.76
_space_group_IT_number 2
_symmetry_cell_setting triclinic
_symmetry_Int_Tables_number 2
_symmetry_space_group_name_Hall '-P 1'
_symmetry_space_group_name_H-M 'P -1'
_cell_angle_alpha 92.06(2)
_cell_angle_beta 94.790(20)
_cell_angle_gamma 88.107(16)
_cell_formula_units_Z 4
_cell_length_a 11.870(5)
_cell_length_b 19.171(9)
_cell_length_c 12.712(8)
_cell_measurement_reflns_used 14324
_cell_measurement_temperature 175.1
_cell_measurement_theta_max 27.6
_cell_measurement_theta_min 3.0
_cell_volume 2879(3)
_computing_cell_refinement PROCESS-AUTO
_computing_data_collection PROCESS-AUTO
_computing_data_reduction CrystalStructure
_computing_publication_material 'CrystalStructure 3.8'
_computing_structure_refinement CRYSTALS
_computing_structure_solution SHELXS97
_diffrn_detector_area_resol_mean 10.00
_diffrn_measured_fraction_theta_full 0.965
_diffrn_measured_fraction_theta_max 0.965
_diffrn_measurement_device_type 'Rigaku RAXIS-RAPID'
_diffrn_measurement_method \w
_diffrn_radiation_type 'Mo K\a'
_diffrn_radiation_wavelength 0.71075
_diffrn_reflns_av_R_equivalents 0.101
_diffrn_reflns_limit_h_max 15
_diffrn_reflns_limit_h_min -15
_diffrn_reflns_limit_k_max 24
_diffrn_reflns_limit_k_min -24
_diffrn_reflns_limit_l_max 16
_diffrn_reflns_limit_l_min -16
_diffrn_reflns_number 27445
_diffrn_reflns_theta_full 27.48
_diffrn_reflns_theta_max 27.48
_exptl_absorpt_coefficient_mu 2.059
_exptl_absorpt_correction_type none
_exptl_crystal_colour red
_exptl_crystal_density_diffrn 1.586
_exptl_crystal_density_method 'not measured'
_exptl_crystal_description platelet
_exptl_crystal_F_000 1408.00
_exptl_crystal_size_max 0.36
_exptl_crystal_size_mid 0.26
_exptl_crystal_size_min 0.21
_refine_diff_density_max 7.21
_refine_diff_density_min -3.13
_refine_ls_extinction_method none
_refine_ls_goodness_of_fit_ref 6.602
_refine_ls_hydrogen_treatment refall
_refine_ls_number_parameters 783
_refine_ls_number_reflns 14907
_refine_ls_R_factor_gt 0.1588
_refine_ls_shift/su_max 0.0008
_refine_ls_structure_factor_coef F
_refine_ls_weighting_details 'w = 1.0'
_refine_ls_weighting_scheme unit
_refine_ls_wR_factor_ref 0.1870
_reflns_number_gt 14717
_reflns_number_total 12757
_reflns_threshold_expression F^2^>2.0\s(F^2^)
_cod_data_source_file ic9006197_si_002_14.cif
_cod_data_source_block '_Fe(H2L)2BrClO4175'
_cod_original_cell_volume 2880(3)
_cod_original_formula_sum 'C22 H32 Br Cl Fe N10 O5 '
_cod_database_code 4302842

loop_
_symmetry_equiv_pos_site_id
_symmetry_equiv_pos_as_xyz
1 +X,+Y,+Z
2 -X,-Y,-Z

loop_
_atom_site_label
_atom_site_type_symbol
_atom_site_fract_x
_atom_site_fract_y
_atom_site_fract_z
_atom_site_U_iso_or_equiv
_atom_site_adp_type
_atom_site_occupancy
_atom_site_symmetry_multiplicity
_atom_site_calc_flag
_atom_site_refinement_flags
_atom_site_disorder_assembly
_atom_site_disorder_group
Br(1) Br 0.10159(14) 0.42968(9) 0.40050(13) 0.0444(4) Uani 1.00 1 d . . .
Br(2) Br 0.63405(15) 0.05143(10) 0.89773(15) 0.0533(5) Uani 1.00 1 d . . .
Fe(1) Fe 0.64306(16) 0.25142(12) 0.38860(16) 0.0302(5) Uani 1.00 1 d . . .
Fe(2) Fe 0.14503(17) 0.25018(12) 0.88590(16) 0.0323(5) Uani 1.00 1 d . . .
Cl(1) Cl 0.2288(3) 0.0478(2) 0.4513(3) 0.0393(10) Uani 1.00 1 d . . .
Cl(2) Cl 0.7368(3) 0.4543(2) 0.9654(3) 0.0445(11) Uani 1.00 1 d . . .
O(1) O 0.2126(14) 0.0372(9) 0.3428(11) 0.108(6) Uani 1.00 1 d . . .
O(2) O 0.2366(8) 0.1204(6) 0.4626(10) 0.056(3) Uani 1.00 1 d . . .
O(3) O 0.3181(9) 0.0118(9) 0.5042(15) 0.107(6) Uani 1.00 1 d . . .
O(4) O 0.1279(8) 0.0263(6) 0.4938(9) 0.054(3) Uani 1.00 1 d . . .
O(5) O 0.7463(9) 0.3853(7) 0.9411(13) 0.081(5) Uani 1.00 1 d . . .
O(6) O 0.6214(9) 0.4775(7) 0.9803(13) 0.086(5) Uani 1.00 1 d . . .
O(7) O 0.8073(12) 0.4642(9) 1.0638(12) 0.094(5) Uani 1.00 1 d . . .
O(8) O 0.7802(12) 0.4928(9) 0.8937(13) 0.099(6) Uani 1.00 1 d . . .
O(9) O 0.3015(17) 0.4979(10) 0.7140(18) 0.128(8) Uani 1.00 1 d . . .
O(10) O 0.7528(16) 0.0050(9) 0.1355(13) 0.108(6) Uani 1.00 1 d . . .
N(1) N 0.3559(10) 0.3781(7) 0.3282(11) 0.045(4) Uani 1.00 1 d . . .
N(2) N 0.5092(10) 0.3120(7) 0.3547(10) 0.041(3) Uani 1.00 1 d . . .
N(3) N 0.6932(10) 0.3043(6) 0.2702(10) 0.038(3) Uani 1.00 1 d . . .
N(4) N 0.9269(9) 0.1173(7) 0.4310(10) 0.041(3) Uani 1.00 1 d . . .
N(5) N 0.7912(9) 0.1973(6) 0.4045(8) 0.032(3) Uani 1.00 1 d . . .
N(6) N 0.5067(11) 0.0872(8) 0.1968(13) 0.061(5) Uani 1.00 1 d . . .
N(7) N 0.5741(10) 0.1723(7) 0.2996(12) 0.048(4) Uani 1.00 1 d . . .
N(8) N 0.5867(9) 0.1965(7) 0.5017(9) 0.038(3) Uani 1.00 1 d . . .
N(9) N 0.7647(11) 0.4206(8) 0.5746(16) 0.074(5) Uani 1.00 1 d . . .
N(10) N 0.7054(10) 0.3221(7) 0.4944(10) 0.043(4) Uani 1.00 1 d . . .
N(11) N -0.1407(12) 0.1144(7) 0.8073(11) 0.053(4) Uani 1.00 1 d . . .
N(12) N 0.0064(9) 0.1846(7) 0.8439(9) 0.038(3) Uani 1.00 1 d . . .
N(13) N 0.2132(10) 0.1773(7) 0.7758(10) 0.046(4) Uani 1.00 1 d . . .
N(14) N 0.4431(15) 0.3695(9) 0.9313(13) 0.072(6) Uani 1.00 1 d . . .
N(15) N 0.3020(10) 0.3006(7) 0.9016(9) 0.040(3) Uani 1.00 1 d . . .
N(16) N 0.0411(11) 0.4062(8) 0.6630(11) 0.052(4) Uani 1.00 1 d . . .
N(17) N 0.0750(9) 0.3278(7) 0.7781(10) 0.042(3) Uani 1.00 1 d . . .
N(18) N 0.0762(9) 0.3308(8) 0.9872(9) 0.038(3) Uani 1.00 1 d . . .
N(19) N 0.2352(11) 0.1107(8) 1.1312(12) 0.053(4) Uani 1.00 1 d . . .
N(20) N 0.1870(9) 0.1928(6) 1.0202(11) 0.041(3) Uani 1.00 1 d . . .
C(1) C 0.3368(13) 0.2881(9) 0.4621(14) 0.054(5) Uani 1.00 1 d . . .
C(2) C 0.4011(12) 0.3244(9) 0.3820(13) 0.044(4) Uani 1.00 1 d . . .
C(3) C 0.4273(14) 0.3998(9) 0.2625(14) 0.051(5) Uani 1.00 1 d . . .
C(4) C 0.5192(13) 0.3575(8) 0.2801(13) 0.044(4) Uani 1.00 1 d . . .
C(5) C 0.6292(13) 0.3528(9) 0.2334(11) 0.043(4) Uani 1.00 1 d . . .
C(6) C 0.8036(13) 0.3016(10) 0.2306(13) 0.053(5) Uani 1.00 1 d . . .
C(7) C 0.9032(12) 0.2862(9) 0.3239(13) 0.046(4) Uani 1.00 1 d . . .
C(8) C 0.8962(11) 0.2180(8) 0.3705(10) 0.034(4) Uani 1.00 1 d . . .
C(9) C 0.9723(12) 0.1681(8) 0.3919(12) 0.037(4) Uani 1.00 1 d . . .
C(10) C 0.8174(12) 0.1328(8) 0.4401(11) 0.038(4) Uani 1.00 1 d . . .
C(11) C 0.5620(18) 0.1883(11) 0.1025(16) 0.076(7) Uani 1.00 1 d . . .
C(12) C 0.5519(13) 0.1498(10) 0.2001(13) 0.050(5) Uani 1.00 1 d . . .
C(13) C 0.5004(14) 0.0649(11) 0.3009(18) 0.074(7) Uani 1.00 1 d . . .
C(14) C 0.5354(12) 0.1226(8) 0.3639(14) 0.042(4) Uani 1.00 1 d . . .
C(15) C 0.5488(13) 0.1367(8) 0.4740(14) 0.046(5) Uani 1.00 1 d . . .
C(16) C 0.606(2) 0.2128(10) 0.6141(15) 0.082(7) Uani 1.00 1 d . . .
C(17) C 0.7136(12) 0.2460(9) 0.6504(11) 0.040(4) Uani 1.00 1 d . . .
C(18) C 0.7310(12) 0.3122(9) 0.6074(15) 0.049(5) Uani 1.00 1 d . . .
C(19) C 0.7621(14) 0.3707(11) 0.6496(14) 0.056(5) Uani 1.00 1 d . . .
C(20) C 0.7266(11) 0.3888(8) 0.4816(13) 0.039(4) Uani 1.00 1 d . . .
C(21) C -0.1650(13) 0.2126(10) 0.9358(13) 0.055(5) Uani 1.00 1 d . . .
C(22) C -0.0943(14) 0.1679(10) 0.8639(13) 0.054(5) Uani 1.00 1 d . . .
C(23) C -0.0582(14) 0.0899(10) 0.7469(13) 0.051(5) Uani 1.00 1 d . . .
C(24) C 0.0285(14) 0.1324(9) 0.7680(12) 0.046(4) Uani 1.00 1 d . . .
C(25) C 0.1537(11) 0.1284(9) 0.7360(11) 0.042(4) Uani 1.00 1 d . . .
C(26) C 0.3326(14) 0.1732(10) 0.7417(12) 0.058(5) Uani 1.00 1 d . . .
C(27) C 0.4154(12) 0.1902(9) 0.8405(12) 0.044(4) Uani 1.00 1 d . . .
C(28) C 0.4091(12) 0.2628(9) 0.8765(13) 0.045(4) Uani 1.00 1 d . . .
C(29) C 0.4872(18) 0.3110(11) 0.8932(15) 0.065(6) Uani 1.00 1 d . . .
C(30) C 0.3287(15) 0.3616(9) 0.9288(15) 0.054(5) Uani 1.00 1 d . . .
C(31) C 0.0736(16) 0.2868(10) 0.5879(13) 0.060(6) Uani 1.00 1 d . . .
C(32) C 0.0669(12) 0.3375(9) 0.6755(11) 0.040(4) Uani 1.00 1 d . . .
C(33) C 0.0301(15) 0.4354(11) 0.7559(19) 0.071(7) Uani 1.00 1 d . . .
C(34) C 0.0531(13) 0.3872(8) 0.8265(12) 0.040(4) Uani 1.00 1 d . . .
C(35) C 0.0480(12) 0.3880(9) 0.9463(16) 0.050(5) Uani 1.00 1 d . . .
C(36) C 0.0724(14) 0.3293(10) 1.0992(15) 0.055(5) Uani 1.00 1 d . . .
C(37) C 0.1834(15) 0.2949(9) 1.1526(13) 0.054(5) Uani 1.00 1 d . . .
C(38) C 0.2006(12) 0.2199(9) 1.1275(13) 0.042(4) Uani 1.00 1 d . . .
C(39) C 0.2278(12) 0.1673(10) 1.1879(16) 0.051(5) Uani 1.00 1 d . . .
C(40) C 0.2118(13) 0.1255(9) 1.0277(17) 0.055(5) Uani 1.00 1 d . . .
C(41) C 0.456(3) 0.4390(16) 0.646(2) 0.152(16) Uani 1.00 1 d . . .
C(42) C 0.344(2) 0.4341(13) 0.676(2) 0.100(10) Uani 1.00 1 d . . .
C(43) C 0.9305(14) 0.0611(12) 0.1086(14) 0.069(6) Uani 1.00 1 d . . .
C(44) C 0.8417(18) 0.0540(10) 0.1773(16) 0.073(7) Uani 1.00 1 d . . .
H(1) H 0.3524 0.3106 0.5293 0.065 Uiso 1.00 1 c R . .
H(2) H 0.3611 0.2405 0.4652 0.065 Uiso 1.00 1 c R . .
H(3) H 0.2578 0.2910 0.4427 0.065 Uiso 1.00 1 c R . .
H(4) H 0.2828 0.3983 0.3360 0.053 Uiso 1.00 1 c R . .
H(5) H 0.4165 0.4356 0.2125 0.060 Uiso 1.00 1 c R . .
H(6) H 0.6488 0.3834 0.1812 0.051 Uiso 1.00 1 c R . .
H(7) H 0.8061 0.2631 0.1815 0.063 Uiso 1.00 1 c R . .
H(8) H 0.8161 0.3434 0.1960 0.063 Uiso 1.00 1 c R . .
H(9) H 0.9753 0.2893 0.2974 0.056 Uiso 1.00 1 c R . .
H(10) H 0.8947 0.3216 0.3772 0.056 Uiso 1.00 1 c R . .
H(11) H 0.9648 0.0750 0.4520 0.048 Uiso 1.00 1 c R . .
H(12) H 1.0496 0.1701 0.3784 0.043 Uiso 1.00 1 c R . .
H(13) H 0.7654 0.1030 0.4674 0.047 Uiso 1.00 1 c R . .
H(14) H 0.6332 0.1767 0.0764 0.090 Uiso 1.00 1 c R . .
H(15) H 0.5569 0.2371 0.1181 0.090 Uiso 1.00 1 c R . .
H(16) H 0.5032 0.1758 0.0505 0.090 Uiso 1.00 1 c R . .
H(17) H 0.4832 0.0607 0.1347 0.072 Uiso 1.00 1 c R . .
H(18) H 0.4775 0.0212 0.3232 0.088 Uiso 1.00 1 c R . .
H(19) H 0.5313 0.1042 0.5244 0.057 Uiso 1.00 1 c R . .
H(20) H 0.5464 0.2436 0.6330 0.101 Uiso 1.00 1 c R . .
H(21) H 0.6033 0.1704 0.6502 0.101 Uiso 1.00 1 c R . .
H(22) H 0.7173 0.2520 0.7251 0.049 Uiso 1.00 1 c R . .
H(23) H 0.7732 0.2150 0.6312 0.049 Uiso 1.00 1 c R . .
H(24) H 0.7894 0.4672 0.5848 0.087 Uiso 1.00 1 c R . .
H(25) H 0.7796 0.3793 0.7231 0.066 Uiso 1.00 1 c R . .
H(26) H 0.7153 0.4113 0.4161 0.046 Uiso 1.00 1 c R . .
H(27) H -0.2004 0.2504 0.8982 0.065 Uiso 1.00 1 c R . .
H(28) H -0.1161 0.2302 0.9929 0.065 Uiso 1.00 1 c R . .
H(29) H -0.2210 0.1854 0.9625 0.065 Uiso 1.00 1 c R . .
H(30) H -0.2148 0.0975 0.8095 0.062 Uiso 1.00 1 c R . .
H(31) H -0.0606 0.0506 0.6991 0.060 Uiso 1.00 1 c R . .
H(32) H 0.1824 0.0922 0.6918 0.051 Uiso 1.00 1 c R . .
H(33) H 0.3494 0.1281 0.7127 0.071 Uiso 1.00 1 c R . .
H(34) H 0.3396 0.2071 0.6900 0.071 Uiso 1.00 1 c R . .
H(35) H 0.3953 0.1626 0.8963 0.054 Uiso 1.00 1 c R . .
H(36) H 0.4907 0.1783 0.8250 0.054 Uiso 1.00 1 c R . .
H(37) H 0.4833 0.4100 0.9543 0.086 Uiso 1.00 1 c R . .
H(38) H 0.5645 0.3039 0.8805 0.077 Uiso 1.00 1 c R . .
H(39) H 0.2763 0.3975 0.9480 0.064 Uiso 1.00 1 c R . .
H(40) H 0.0019 0.2668 0.5709 0.073 Uiso 1.00 1 c R . .
H(41) H 0.1277 0.2512 0.6081 0.073 Uiso 1.00 1 c R . .
H(42) H 0.0963 0.3092 0.5279 0.073 Uiso 1.00 1 c R . .
H(43) H 0.0312 0.4287 0.5974 0.063 Uiso 1.00 1 c R . .
H(44) H 0.0099 0.4829 0.7704 0.085 Uiso 1.00 1 c R . .
H(45) H 0.0238 0.4279 0.9859 0.060 Uiso 1.00 1 c R . .
H(46) H 0.0651 0.3760 1.1260 0.066 Uiso 1.00 1 c R . .
H(47) H 0.0089 0.3039 1.1152 0.066 Uiso 1.00 1 c R . .
H(48) H 0.2454 0.3194 1.1311 0.066 Uiso 1.00 1 c R . .
H(49) H 0.1815 0.2999 1.2270 0.066 Uiso 1.00 1 c R . .
H(50) H 0.2526 0.0655 1.1576 0.063 Uiso 1.00 1 c R . .
H(51) H 0.2402 0.1704 1.2627 0.061 Uiso 1.00 1 c R . .
H(52) H 0.2135 0.0929 0.9698 0.067 Uiso 1.00 1 c R . .
H(53) H 0.4519 0.4523 0.5746 0.183 Uiso 1.00 1 c R . .
H(54) H 0.4966 0.3957 0.6531 0.183 Uiso 1.00 1 c R . .
H(55) H 0.4933 0.4737 0.6899 0.183 Uiso 1.00 1 c R . .
H(56) H 0.3451 0.3997 0.7278 0.117 Uiso 1.00 1 c R . .
H(57) H 0.2953 0.4200 0.6159 0.117 Uiso 1.00 1 c R . .
H(58) H 0.9895 0.0274 0.1243 0.083 Uiso 1.00 1 c R . .
H(59) H 0.9595 0.1067 0.1187 0.083 Uiso 1.00 1 c R . .
H(60) H 0.9010 0.0545 0.0373 0.083 Uiso 1.00 1 c R . .
H(61) H 0.8062 0.0984 0.1891 0.084 Uiso 1.00 1 c R . .
H(62) H 0.8746 0.0371 0.2425 0.084 Uiso 1.00 1 c R . .

loop_
_atom_site_aniso_label
_atom_site_aniso_U_11
_atom_site_aniso_U_22
_atom_site_aniso_U_33
_atom_site_aniso_U_12
_atom_site_aniso_U_13
_atom_site_aniso_U_23
Br(1) 0.0475(9) 0.0438(9) 0.0411(9) 0.0062(8) -0.0004(7) 0.0100(7)
Br(2) 0.0485(9) 0.0513(11) 0.0578(12) -0.0055(9) -0.0057(8) -0.0099(9)
Fe(1) 0.0289(10) 0.0381(12) 0.0233(10) -0.0007(9) -0.0015(8) 0.0032(9)
Fe(2) 0.0361(10) 0.0406(12) 0.0195(10) -0.0001(10) -0.0016(8) -0.0001(9)
Cl(1) 0.0336(19) 0.046(2) 0.038(2) -0.0037(18) -0.0046(15) 0.0077(17)
Cl(2) 0.039(2) 0.046(2) 0.047(2) 0.0005(19) -0.0041(17) -0.0018(19)
O(1) 0.141(14) 0.146(16) 0.047(8) -0.087(13) 0.043(9) -0.022(9)
O(2) 0.028(5) 0.062(8) 0.080(9) -0.009(5) 0.019(5) 0.006(7)
O(3) 0.019(5) 0.133(15) 0.171(17) -0.000(7) -0.010(7) 0.081(13)
O(4) 0.043(6) 0.052(7) 0.068(8) 0.010(5) 0.010(5) 0.022(6)
O(5) 0.036(6) 0.058(9) 0.140(14) 0.013(6) -0.035(7) -0.025(8)
O(6) 0.030(6) 0.077(10) 0.147(15) 0.000(7) -0.015(7) -0.016(10)
O(7) 0.091(10) 0.108(13) 0.075(11) -0.016(10) -0.032(8) -0.011(9)
O(8) 0.072(9) 0.129(15) 0.101(13) -0.020(10) 0.032(9) 0.021(11)
O(9) 0.133(16) 0.078(13) 0.18(2) -0.028(12) 0.039(15) 0.011(13)
O(10) 0.139(14) 0.101(13) 0.080(12) 0.021(12) -0.004(11) -0.011(10)
N(1) 0.031(6) 0.051(8) 0.050(8) 0.011(6) -0.012(6) 0.003(7)
N(2) 0.044(7) 0.043(8) 0.034(7) -0.000(6) -0.008(5) -0.003(6)
N(3) 0.038(6) 0.036(7) 0.041(7) -0.002(6) 0.006(5) -0.007(6)
N(4) 0.032(6) 0.051(8) 0.038(7) 0.011(6) -0.008(5) 0.010(6)
N(5) 0.028(5) 0.050(8) 0.019(6) 0.000(6) 0.008(4) -0.003(5)
N(6) 0.051(8) 0.065(10) 0.063(11) -0.011(8) -0.005(7) -0.037(8)
N(7) 0.040(7) 0.039(8) 0.062(10) -0.001(6) -0.005(6) 0.002(7)
N(8) 0.030(6) 0.067(9) 0.018(6) -0.002(6) 0.006(4) 0.008(6)
N(9) 0.033(7) 0.048(10) 0.135(17) 0.010(7) -0.017(9) -0.025(11)
N(10) 0.043(7) 0.047(8) 0.042(8) -0.010(6) 0.013(6) 0.005(6)
N(11) 0.059(9) 0.049(9) 0.047(9) -0.022(8) -0.024(7) 0.005(7)
N(12) 0.036(6) 0.060(8) 0.021(6) 0.013(6) 0.007(5) 0.015(6)
N(13) 0.030(6) 0.061(9) 0.047(8) -0.011(7) 0.004(6) 0.010(7)
N(14) 0.086(12) 0.059(11) 0.069(12) -0.026(10) -0.020(9) 0.011(9)
N(15) 0.043(7) 0.058(9) 0.017(6) -0.001(7) -0.017(5) 0.011(6)
N(16) 0.043(7) 0.076(11) 0.038(8) 0.002(8) 0.006(6) 0.018(8)
N(17) 0.026(6) 0.050(8) 0.048(8) 0.003(6) -0.010(5) -0.000(6)
N(18) 0.019(5) 0.075(10) 0.023(6) -0.007(6) 0.007(4) -0.004(6)
N(19) 0.059(9) 0.048(9) 0.049(9) 0.003(7) -0.007(7) 0.019(7)
N(20) 0.018(5) 0.037(7) 0.065(9) -0.002(5) -0.007(5) 0.009(6)
C(1) 0.042(9) 0.060(12) 0.062(12) 0.003(9) 0.020(8) 0.003(9)
C(2) 0.026(7) 0.047(10) 0.056(11) -0.004(7) -0.016(7) -0.000(8)
C(3) 0.054(10) 0.046(10) 0.051(11) -0.006(9) -0.012(8) 0.009(8)
C(4) 0.047(9) 0.035(9) 0.050(10) -0.002(8) 0.006(7) 0.003(7)
C(5) 0.057(9) 0.061(11) 0.011(7) 0.004(9) -0.002(6) 0.007(7)
C(6) 0.051(9) 0.067(12) 0.041(10) 0.023(9) 0.000(7) 0.022(9)
C(7) 0.039(8) 0.056(10) 0.047(10) 0.002(8) 0.025(7) 0.002(8)
C(8) 0.029(7) 0.054(10) 0.018(7) -0.008(7) -0.008(5) 0.001(6)
C(9) 0.029(7) 0.043(9) 0.036(8) 0.019(7) -0.012(6) 0.005(7)
C(10) 0.047(9) 0.049(9) 0.022(7) 0.004(8) 0.027(6) -0.002(6)
C(11) 0.089(14) 0.073(14) 0.062(14) -0.019(13) -0.033(11) 0.004(11)
C(12) 0.033(8) 0.076(13) 0.043(10) -0.015(9) 0.018(7) -0.025(9)
C(13) 0.043(10) 0.080(15) 0.097(17) -0.005(10) -0.026(10) 0.049(13)
C(14) 0.029(7) 0.039(9) 0.056(11) -0.016(7) -0.009(7) -0.006(8)
C(15) 0.050(9) 0.032(8) 0.059(11) -0.003(8) 0.016(8) 0.023(8)
C(16) 0.16(2) 0.046(11) 0.049(12) 0.026(13) 0.052(14) 0.015(9)
C(17) 0.035(8) 0.069(11) 0.018(7) -0.006(8) 0.011(6) -0.009(7)
C(18) 0.027(8) 0.038(9) 0.078(13) 0.011(7) -0.009(8) -0.003(9)
C(19) 0.055(10) 0.078(14) 0.031(9) -0.002(10) -0.021(8) 0.002(9)
C(20) 0.030(7) 0.042(9) 0.044(9) 0.010(7) 0.011(6) -0.014(7)
C(21) 0.038(8) 0.083(14) 0.042(10) 0.004(9) 0.002(7) 0.004(9)
C(22) 0.051(10) 0.075(13) 0.038(9) 0.008(10) 0.015(8) 0.011(9)
C(23) 0.059(10) 0.054(11) 0.037(10) 0.017(10) -0.015(8) 0.004(8)
C(24) 0.062(10) 0.048(10) 0.027(8) -0.008(9) -0.003(7) 0.009(7)
C(25) 0.028(7) 0.078(12) 0.022(7) 0.002(8) 0.019(6) -0.006(8)
C(26) 0.067(11) 0.073(13) 0.038(9) -0.010(10) 0.043(8) -0.022(9)
C(27) 0.027(7) 0.062(11) 0.045(10) -0.007(8) 0.015(6) -0.002(8)
C(28) 0.023(7) 0.059(11) 0.053(10) -0.011(8) -0.001(6) 0.013(8)
C(29) 0.081(14) 0.062(13) 0.049(12) 0.005(12) -0.026(10) 0.016(10)
C(30) 0.056(11) 0.030(9) 0.074(13) 0.007(9) -0.008(9) 0.013(9)
C(31) 0.082(13) 0.067(13) 0.032(9) -0.003(11) 0.002(9) 0.021(9)
C(32) 0.037(8) 0.057(11) 0.025(8) -0.020(8) -0.010(6) 0.016(7)
C(33) 0.054(11) 0.063(14) 0.096(18) 0.018(10) -0.000(11) 0.007(13)
C(34) 0.047(9) 0.043(9) 0.029(8) 0.003(8) 0.005(7) 0.002(7)
C(35) 0.024(7) 0.033(9) 0.093(14) 0.006(7) 0.012(8) 0.001(9)
C(36) 0.052(10) 0.048(11) 0.065(12) 0.004(9) 0.008(9) 0.000(9)
C(37) 0.075(12) 0.059(11) 0.033(9) -0.017(10) 0.026(8) -0.001(8)
C(38) 0.034(8) 0.046(10) 0.045(10) -0.013(8) -0.011(7) 0.004(8)
C(39) 0.028(8) 0.054(11) 0.072(13) 0.002(8) 0.001(8) 0.009(10)
C(40) 0.040(9) 0.038(10) 0.089(15) -0.008(8) 0.009(9) 0.003(10)
C(41) 0.19(3) 0.09(2) 0.18(3) -0.05(2) 0.02(3) -0.02(2)
C(42) 0.088(18) 0.058(16) 0.15(2) 0.006(15) -0.025(17) 0.001(16)
C(43) 0.050(10) 0.120(19) 0.037(10) -0.001(12) -0.005(8) 0.012(11)
C(44) 0.094(15) 0.051(12) 0.066(14) 0.008(11) -0.023(12) -0.021(10)

loop_
_atom_type_symbol
_atom_type_description
_atom_type_scat_dispersion_real
_atom_type_scat_dispersion_imag
_atom_type_scat_source
C C 0.003 0.002
;
International Tables for Crystallography
(1992, Vol. C, Tables 4.2.6.8 and 6.1.1.4)
;
H H 0.000 0.000
;
International Tables for Crystallography
(1992, Vol. C, Table 6.1.1.4)
;
O O 0.011 0.006
;
International Tables for Crystallography
(1992, Vol. C, Tables 4.2.6.8 and 6.1.1.4)
;
N N 0.006 0.003
;
International Tables for Crystallography
(1992, Vol. C, Tables 4.2.6.8 and 6.1.1.4)
;
Br Br -0.290 2.459
;
International Tables for Crystallography
(1992, Vol. C, Tables 4.2.6.8 and 6.1.1.4)
;
Cl Cl 0.148 0.159
;
International Tables for Crystallography
(1992, Vol. C, Tables 4.2.6.8 and 6.1.1.4)
;
Fe Fe 0.346 0.844
;
International Tables for Crystallography
(1992, Vol. C, Tables 4.2.6.8 and 6.1.1.4)
;

loop_
_geom_angle_atom_site_label_1
_geom_angle_atom_site_label_2
_geom_angle_atom_site_label_3
_geom_angle
_geom_angle_publ_flag
_geom_angle_site_symmetry_1
_geom_angle_site_symmetry_2
_geom_angle_site_symmetry_3
N(2) Fe(1) N(3) 78.9(5) yes . . .
N(2) Fe(1) N(5) 170.7(5) yes . . .
N(2) Fe(1) N(7) 91.2(5) yes . . .
N(2) Fe(1) N(8) 99.7(5) yes . . .
N(2) Fe(1) N(10) 90.8(5) yes . . .
N(3) Fe(1) N(5) 91.8(4) yes . . .
N(3) Fe(1) N(7) 96.7(5) yes . . .
N(3) Fe(1) N(8) 177.0(4) yes . . .
N(3) Fe(1) N(10) 91.6(5) yes . . .
N(5) Fe(1) N(7) 90.1(5) yes . . .
N(5) Fe(1) N(8) 89.6(5) yes . . .
N(5) Fe(1) N(10) 89.3(5) yes . . .
N(7) Fe(1) N(8) 80.6(5) yes . . .
N(7) Fe(1) N(10) 171.7(6) yes . . .
N(8) Fe(1) N(10) 91.1(5) yes . . .
N(12) Fe(2) N(13) 77.7(4) yes . . .
N(12) Fe(2) N(15) 166.6(4) yes . . .
N(12) Fe(2) N(17) 91.0(4) yes . . .
N(12) Fe(2) N(18) 104.0(4) yes . . .
N(12) Fe(2) N(20) 89.9(4) yes . . .
N(13) Fe(2) N(15) 89.0(4) yes . . .
N(13) Fe(2) N(17) 99.4(5) yes . . .
N(13) Fe(2) N(18) 175.0(5) yes . . .
N(13) Fe(2) N(20) 96.9(5) yes . . .
N(15) Fe(2) N(17) 90.7(4) yes . . .
N(15) Fe(2) N(18) 89.3(4) yes . . .
N(15) Fe(2) N(20) 92.2(4) yes . . .
N(17) Fe(2) N(18) 75.9(5) yes . . .
N(17) Fe(2) N(20) 163.5(5) yes . . .
N(18) Fe(2) N(20) 87.9(5) yes . . .
O(1) Cl(1) O(2) 102.7(9) yes . . .
O(1) Cl(1) O(3) 117.7(10) yes . . .
O(1) Cl(1) O(4) 106.6(9) yes . . .
O(2) Cl(1) O(3) 113.3(8) yes . . .
O(2) Cl(1) O(4) 109.8(7) yes . . .
O(3) Cl(1) O(4) 106.5(8) yes . . .
O(5) Cl(2) O(6) 112.9(8) yes . . .
O(5) Cl(2) O(7) 105.0(9) yes . . .
O(5) Cl(2) O(8) 111.7(10) yes . . .
O(6) Cl(2) O(7) 109.7(9) yes . . .
O(6) Cl(2) O(8) 110.4(9) yes . . .
O(7) Cl(2) O(8) 106.7(9) yes . . .
C(2) N(1) C(3) 110.6(13) yes . . .
Fe(1) N(2) C(2) 141.1(11) yes . . .
Fe(1) N(2) C(4) 115.6(10) yes . . .
C(2) N(2) C(4) 103.3(13) yes . . .
Fe(1) N(3) C(5) 118.2(10) yes . . .
Fe(1) N(3) C(6) 127.2(10) yes . . .
C(5) N(3) C(6) 113.8(14) yes . . .
C(9) N(4) C(10) 109.4(13) yes . . .
Fe(1) N(5) C(8) 126.3(10) yes . . .
Fe(1) N(5) C(10) 131.3(10) yes . . .
C(8) N(5) C(10) 102.2(11) yes . . .
C(12) N(6) C(13) 109.3(15) yes . . .
Fe(1) N(7) C(12) 142.6(13) yes . . .
Fe(1) N(7) C(14) 110.1(11) yes . . .
C(12) N(7) C(14) 107.2(14) yes . . .
Fe(1) N(8) C(15) 116.4(11) yes . . .
Fe(1) N(8) C(16) 124.8(12) yes . . .
C(15) N(8) C(16) 117.6(15) yes . . .
C(19) N(9) C(20) 105.6(15) yes . . .
Fe(1) N(10) C(18) 126.4(11) yes . . .
Fe(1) N(10) C(20) 129.2(11) yes . . .
C(18) N(10) C(20) 104.3(13) yes . . .
C(22) N(11) C(23) 104.5(15) yes . . .
Fe(2) N(12) C(22) 146.2(11) yes . . .
Fe(2) N(12) C(24) 113.8(10) yes . . .
C(22) N(12) C(24) 99.8(14) yes . . .
Fe(2) N(13) C(25) 119.8(10) yes . . .
Fe(2) N(13) C(26) 127.5(10) yes . . .
C(25) N(13) C(26) 112.6(13) yes . . .
C(29) N(14) C(30) 107.4(17) yes . . .
Fe(2) N(15) C(28) 121.4(10) yes . . .
Fe(2) N(15) C(30) 132.5(12) yes . . .
C(28) N(15) C(30) 106.1(13) yes . . .
C(32) N(16) C(33) 108.3(16) yes . . .
Fe(2) N(17) C(32) 137.8(11) yes . . .
Fe(2) N(17) C(34) 112.1(10) yes . . .
C(32) N(17) C(34) 108.6(14) yes . . .
Fe(2) N(18) C(35) 117.0(11) yes . . .
Fe(2) N(18) C(36) 126.8(11) yes . . .
C(35) N(18) C(36) 115.7(15) yes . . .
C(39) N(19) C(40) 109.1(16) yes . . .
Fe(2) N(20) C(38) 126.5(10) yes . . .
Fe(2) N(20) C(40) 129.2(13) yes . . .
C(38) N(20) C(40) 104.2(14) yes . . .
N(1) C(2) N(2) 108.6(14) yes . . .
N(1) C(2) C(1) 121.9(13) yes . . .
N(2) C(2) C(1) 129.4(14) yes . . .
N(1) C(3) C(4) 103.8(15) yes . . .
N(2) C(4) C(3) 113.5(15) yes . . .
N(2) C(4) C(5) 114.1(13) yes . . .
C(3) C(4) C(5) 132.3(16) yes . . .
N(3) C(5) C(4) 112.9(14) yes . . .
N(3) C(6) C(7) 111.7(13) yes . . .
C(6) C(7) C(8) 113.5(13) yes . . .
N(5) C(8) C(7) 119.5(12) yes . . .
N(5) C(8) C(9) 108.3(13) yes . . .
C(7) C(8) C(9) 132.2(14) yes . . .
N(4) C(9) C(8) 110.0(13) yes . . .
N(4) C(10) N(5) 110.1(13) yes . . .
N(6) C(12) N(7) 110.5(16) yes . . .
N(6) C(12) C(11) 121.3(16) yes . . .
N(7) C(12) C(11) 128.0(17) yes . . .
N(6) C(13) C(14) 103.8(17) yes . . .
N(7) C(14) C(13) 108.7(16) yes . . .
N(7) C(14) C(15) 116.8(14) yes . . .
C(13) C(14) C(15) 134.2(17) yes . . .
N(8) C(15) C(14) 115.2(15) yes . . .
N(8) C(16) C(17) 117.0(17) yes . . .
C(16) C(17) C(18) 115.9(14) yes . . .
N(10) C(18) C(17) 119.6(14) yes . . .
N(10) C(18) C(19) 107.7(16) yes . . .
C(17) C(18) C(19) 132.6(18) yes . . .
N(9) C(19) C(18) 111.1(17) yes . . .
N(9) C(20) N(10) 111.3(15) yes . . .
N(11) C(22) N(12) 117.1(16) yes . . .
N(11) C(22) C(21) 119.9(15) yes . . .
N(12) C(22) C(21) 122.3(16) yes . . .
N(11) C(23) C(24) 106.0(15) yes . . .
N(12) C(24) C(23) 112.5(15) yes . . .
N(12) C(24) C(25) 114.8(13) yes . . .
C(23) C(24) C(25) 132.1(15) yes . . .
N(13) C(25) C(24) 113.6(14) yes . . .
N(13) C(26) C(27) 108.0(12) yes . . .
C(26) C(27) C(28) 113.4(13) yes . . .
N(15) C(28) C(27) 123.9(13) yes . . .
N(15) C(28) C(29) 103.9(15) yes . . .
C(27) C(28) C(29) 132.2(15) yes . . .
N(14) C(29) C(28) 110.7(19) yes . . .
N(14) C(30) N(15) 111.5(16) yes . . .
N(16) C(32) N(17) 106.3(14) yes . . .
N(16) C(32) C(31) 123.7(14) yes . . .
N(17) C(32) C(31) 129.9(16) yes . . .
N(16) C(33) C(34) 107.6(18) yes . . .
N(17) C(34) C(33) 109.2(16) yes . . .
N(17) C(34) C(35) 118.2(14) yes . . .
C(33) C(34) C(35) 132.4(17) yes . . .
N(18) C(35) C(34) 113.9(15) yes . . .
N(18) C(36) C(37) 111.1(14) yes . . .
C(36) C(37) C(38) 115.3(14) yes . . .
N(20) C(38) C(37) 121.1(14) yes . . .
N(20) C(38) C(39) 107.5(15) yes . . .
C(37) C(38) C(39) 131.5(16) yes . . .
N(19) C(39) C(38) 110.0(18) yes . . .
N(19) C(40) N(20) 109.1(16) yes . . .
O(9) C(42) C(41) 112(2) yes . . .
O(10) C(44) C(43) 114.0(17) yes . . .
C(2) N(1) H(4) 124.7 no . . .
C(3) N(1) H(4) 124.7 no . . .
C(9) N(4) H(11) 125.4 no . . .
C(10) N(4) H(11) 125.2 no . . .
C(12) N(6) H(17) 125.9 no . . .
C(13) N(6) H(17) 124.8 no . . .
C(19) N(9) H(24) 127.6 no . . .
C(20) N(9) H(24) 126.8 no . . .
C(22) N(11) H(30) 127.5 no . . .
C(23) N(11) H(30) 128.1 no . . .
C(29) N(14) H(37) 126.0 no . . .
C(30) N(14) H(37) 126.6 no . . .
C(32) N(16) H(43) 125.5 no . . .
C(33) N(16) H(43) 126.2 no . . .
C(39) N(19) H(50) 125.4 no . . .
C(40) N(19) H(50) 125.4 no . . .
C(2) C(1) H(1) 108.5 no . . .
C(2) C(1) H(2) 109.6 no . . .
C(2) C(1) H(3) 110.3 no . . .
H(1) C(1) H(2) 109.5 no . . .
H(1) C(1) H(3) 109.5 no . . .
H(2) C(1) H(3) 109.5 no . . .
N(1) C(3) H(5) 128.9 no . . .
C(4) C(3) H(5) 127.2 no . . .
N(3) C(5) H(6) 124.1 no . . .
C(4) C(5) H(6) 122.9 no . . .
N(3) C(6) H(7) 107.6 no . . .
N(3) C(6) H(8) 110.4 no . . .
C(7) C(6) H(7) 106.2 no . . .
C(7) C(6) H(8) 111.2 no . . .
H(7) C(6) H(8) 109.5 no . . .
C(6) C(7) H(9) 110.0 no . . .
C(6) C(7) H(10) 106.3 no . . .
C(8) C(7) H(9) 108.7 no . . .
C(8) C(7) H(10) 108.8 no . . .
H(9) C(7) H(10) 109.5 no . . .
N(4) C(9) H(12) 125.7 no . . .
C(8) C(9) H(12) 124.3 no . . .
N(4) C(10) H(13) 125.1 no . . .
N(5) C(10) H(13) 124.8 no . . .
C(12) C(11) H(14) 109.0 no . . .
C(12) C(11) H(15) 109.3 no . . .
C(12) C(11) H(16) 110.1 no . . .
H(14) C(11) H(15) 109.5 no . . .
H(14) C(11) H(16) 109.5 no . . .
H(15) C(11) H(16) 109.5 no . . .
N(6) C(13) H(18) 128.4 no . . .
C(14) C(13) H(18) 127.8 no . . .
N(8) C(15) H(19) 121.8 no . . .
C(14) C(15) H(19) 123.0 no . . .
N(8) C(16) H(20) 107.1 no . . .
N(8) C(16) H(21) 107.6 no . . .
C(17) C(16) H(20) 107.6 no . . .
C(17) C(16) H(21) 107.9 no . . .
H(20) C(16) H(21) 109.5 no . . .
C(16) C(17) H(22) 108.6 no . . .
C(16) C(17) H(23) 107.3 no . . .
C(18) C(17) H(22) 107.8 no . . .
C(18) C(17) H(23) 107.7 no . . .
H(22) C(17) H(23) 109.5 no . . .
N(9) C(19) H(25) 124.1 no . . .
C(18) C(19) H(25) 124.8 no . . .
N(9) C(20) H(26) 124.6 no . . .
N(10) C(20) H(26) 124.1 no . . .
C(22) C(21) H(27) 110.0 no . . .
C(22) C(21) H(28) 108.0 no . . .
C(22) C(21) H(29) 110.3 no . . .
H(27) C(21) H(28) 109.5 no . . .
H(27) C(21) H(29) 109.5 no . . .
H(28) C(21) H(29) 109.5 no . . .
N(11) C(23) H(31) 127.6 no . . .
C(24) C(23) H(31) 126.4 no . . .
N(13) C(25) H(32) 123.0 no . . .
C(24) C(25) H(32) 123.4 no . . .
N(13) C(26) H(33) 110.5 no . . .
N(13) C(26) H(34) 109.1 no . . .
C(27) C(26) H(33) 110.6 no . . .
C(27) C(26) H(34) 109.2 no . . .
H(33) C(26) H(34) 109.5 no . . .
C(26) C(27) H(35) 107.5 no . . .
C(26) C(27) H(36) 109.4 no . . .
C(28) C(27) H(35) 107.6 no . . .
C(28) C(27) H(36) 109.3 no . . .
H(35) C(27) H(36) 109.5 no . . .
N(14) C(29) H(38) 124.7 no . . .
C(28) C(29) H(38) 124.6 no . . .
N(14) C(30) H(39) 124.3 no . . .
N(15) C(30) H(39) 124.2 no . . .
C(32) C(31) H(40) 109.9 no . . .
C(32) C(31) H(41) 108.8 no . . .
C(32) C(31) H(42) 109.7 no . . .
H(40) C(31) H(41) 109.5 no . . .
H(40) C(31) H(42) 109.5 no . . .
H(41) C(31) H(42) 109.5 no . . .
N(16) C(33) H(44) 126.3 no . . .
C(34) C(33) H(44) 126.0 no . . .
N(18) C(35) H(45) 123.1 no . . .
C(34) C(35) H(45) 122.9 no . . .
N(18) C(36) H(46) 108.4 no . . .
N(18) C(36) H(47) 109.6 no . . .
C(37) C(36) H(46) 108.7 no . . .
C(37) C(36) H(47) 109.6 no . . .
H(46) C(36) H(47) 109.5 no . . .
C(36) C(37) H(48) 107.5 no . . .
C(36) C(37) H(49) 108.4 no . . .
C(38) C(37) H(48) 109.0 no . . .
C(38) C(37) H(49) 107.1 no . . .
H(48) C(37) H(49) 109.5 no . . .
N(19) C(39) H(51) 125.1 no . . .
C(38) C(39) H(51) 124.9 no . . .
N(19) C(40) H(52) 125.6 no . . .
N(20) C(40) H(52) 125.2 no . . .
C(42) C(41) H(53) 108.2 no . . .
C(42) C(41) H(54) 111.4 no . . .
C(42) C(41) H(55) 108.8 no . . .
H(53) C(41) H(54) 109.5 no . . .
H(53) C(41) H(55) 109.5 no . . .
H(54) C(41) H(55) 109.5 no . . .
O(9) C(42) H(56) 111.0 no . . .
O(9) C(42) H(57) 107.7 no . . .
C(41) C(42) H(56) 107.3 no . . .
C(41) C(42) H(57) 109.5 no . . .
H(56) C(42) H(57) 109.5 no . . .
C(44) C(43) H(58) 110.1 no . . .
C(44) C(43) H(59) 108.9 no . . .
C(44) C(43) H(60) 109.4 no . . .
H(58) C(43) H(59) 109.5 no . . .
H(58) C(43) H(60) 109.5 no . . .
H(59) C(43) H(60) 109.5 no . . .
O(10) C(44) H(61) 108.0 no . . .
O(10) C(44) H(62) 107.9 no . . .
C(43) C(44) H(61) 109.3 no . . .
C(43) C(44) H(62) 108.1 no . . .
H(61) C(44) H(62) 109.5 no . . .

loop_
_geom_bond_atom_site_label_1
_geom_bond_atom_site_label_2
_geom_bond_distance
_geom_bond_publ_flag
_geom_bond_site_symmetry_1
_geom_bond_site_symmetry_2
Fe(1) N(2) 1.965(12) yes . .
Fe(1) N(3) 1.987(13) yes . .
Fe(1) N(5) 2.011(11) yes . .
Fe(1) N(7) 2.013(13) yes . .
Fe(1) N(8) 1.985(13) yes . .
Fe(1) N(10) 1.990(13) yes . .
Fe(2) N(12) 2.125(12) yes . .
Fe(2) N(13) 2.130(14) yes . .
Fe(2) N(15) 2.119(13) yes . .
Fe(2) N(17) 2.159(13) yes . .
Fe(2) N(18) 2.160(13) yes . .
Fe(2) N(20) 2.081(14) yes . .
Cl(1) O(1) 1.385(14) yes . .
Cl(1) O(2) 1.399(13) yes . .
Cl(1) O(3) 1.386(14) yes . .
Cl(1) O(4) 1.433(12) yes . .
Cl(2) O(5) 1.350(14) yes . .
Cl(2) O(6) 1.452(12) yes . .
Cl(2) O(7) 1.456(15) yes . .
Cl(2) O(8) 1.340(18) yes . .
O(9) C(42) 1.39(3) yes . .
O(10) C(44) 1.49(2) yes . .
N(1) C(2) 1.33(2) yes . .
N(1) C(3) 1.32(2) yes . .
N(2) C(2) 1.369(19) yes . .
N(2) C(4) 1.33(2) yes . .
N(3) C(5) 1.26(2) yes . .
N(3) C(6) 1.44(2) yes . .
N(4) C(9) 1.27(2) yes . .
N(4) C(10) 1.337(19) yes . .
N(5) C(8) 1.426(18) yes . .
N(5) C(10) 1.35(2) yes . .
N(6) C(12) 1.33(2) yes . .
N(6) C(13) 1.41(2) yes . .
N(7) C(12) 1.33(2) yes . .
N(7) C(14) 1.39(2) yes . .
N(8) C(15) 1.27(2) yes . .
N(8) C(16) 1.45(2) yes . .
N(9) C(19) 1.38(2) yes . .
N(9) C(20) 1.36(2) yes . .
N(10) C(18) 1.46(2) yes . .
N(10) C(20) 1.33(2) yes . .
N(11) C(22) 1.34(2) yes . .
N(11) C(23) 1.36(2) yes . .
N(12) C(22) 1.29(2) yes . .
N(12) C(24) 1.40(2) yes . .
N(13) C(25) 1.26(2) yes . .
N(13) C(26) 1.52(2) yes . .
N(14) C(29) 1.32(2) yes . .
N(14) C(30) 1.37(2) yes . .
N(15) C(28) 1.49(2) yes . .
N(15) C(30) 1.25(2) yes . .
N(16) C(32) 1.35(2) yes . .
N(16) C(33) 1.30(2) yes . .
N(17) C(32) 1.32(2) yes . .
N(17) C(34) 1.30(2) yes . .
N(18) C(35) 1.25(2) yes . .
N(18) C(36) 1.43(2) yes . .
N(19) C(39) 1.29(2) yes . .
N(19) C(40) 1.36(2) yes . .
N(20) C(38) 1.44(2) yes . .
N(20) C(40) 1.32(2) yes . .
C(1) C(2) 1.52(2) yes . .
C(3) C(4) 1.35(2) yes . .
C(4) C(5) 1.48(2) yes . .
C(6) C(7) 1.63(2) yes . .
C(7) C(8) 1.46(2) yes . .
C(8) C(9) 1.31(2) yes . .
C(11) C(12) 1.48(2) yes . .
C(13) C(14) 1.40(2) yes . .
C(14) C(15) 1.41(2) yes . .
C(16) C(17) 1.47(2) yes . .
C(17) C(18) 1.43(2) yes . .
C(18) C(19) 1.28(2) yes . .
C(21) C(22) 1.52(2) yes . .
C(23) C(24) 1.34(2) yes . .
C(24) C(25) 1.57(2) yes . .
C(26) C(27) 1.56(2) yes . .
C(27) C(28) 1.45(2) yes . .
C(28) C(29) 1.33(2) yes . .
C(31) C(32) 1.46(2) yes . .
C(33) C(34) 1.32(2) yes . .
C(34) C(35) 1.53(2) yes . .
C(36) C(37) 1.57(2) yes . .
C(37) C(38) 1.47(2) yes . .
C(38) C(39) 1.31(2) yes . .
C(41) C(42) 1.42(4) yes . .
C(43) C(44) 1.44(2) yes . .
N(1) H(4) 0.950 no . .
N(4) H(11) 0.950 no . .
N(6) H(17) 0.950 no . .
N(9) H(24) 0.950 no . .
N(11) H(30) 0.950 no . .
N(14) H(37) 0.950 no . .
N(16) H(43) 0.950 no . .
N(19) H(50) 0.950 no . .
C(1) H(1) 0.950 no . .
C(1) H(2) 0.950 no . .
C(1) H(3) 0.950 no . .
C(3) H(5) 0.950 no . .
C(5) H(6) 0.950 no . .
C(6) H(7) 0.950 no . .
C(6) H(8) 0.950 no . .
C(7) H(9) 0.950 no . .
C(7) H(10) 0.950 no . .
C(9) H(12) 0.950 no . .
C(10) H(13) 0.950 no . .
C(11) H(14) 0.950 no . .
C(11) H(15) 0.950 no . .
C(11) H(16) 0.950 no . .
C(13) H(18) 0.950 no . .
C(15) H(19) 0.950 no . .
C(16) H(20) 0.950 no . .
C(16) H(21) 0.950 no . .
C(17) H(22) 0.950 no . .
C(17) H(23) 0.950 no . .
C(19) H(25) 0.950 no . .
C(20) H(26) 0.950 no . .
C(21) H(27) 0.950 no . .
C(21) H(28) 0.950 no . .
C(21) H(29) 0.950 no . .
C(23) H(31) 0.950 no . .
C(25) H(32) 0.950 no . .
C(26) H(33) 0.950 no . .
C(26) H(34) 0.950 no . .
C(27) H(35) 0.950 no . .
C(27) H(36) 0.950 no . .
C(29) H(38) 0.950 no . .
C(30) H(39) 0.950 no . .
C(31) H(40) 0.950 no . .
C(31) H(41) 0.950 no . .
C(31) H(42) 0.950 no . .
C(33) H(44) 0.950 no . .
C(35) H(45) 0.950 no . .
C(36) H(46) 0.950 no . .
C(36) H(47) 0.950 no . .
C(37) H(48) 0.950 no . .
C(37) H(49) 0.950 no . .
C(39) H(51) 0.950 no . .
C(40) H(52) 0.950 no . .
C(41) H(53) 0.950 no . .
C(41) H(54) 0.950 no . .
C(41) H(55) 0.950 no . .
C(42) H(56) 0.950 no . .
C(42) H(57) 0.950 no . .
C(43) H(58) 0.950 no . .
C(43) H(59) 0.950 no . .
C(43) H(60) 0.950 no . .
C(44) H(61) 0.950 no . .
C(44) H(62) 0.950 no . .

loop_
_geom_contact_atom_site_label_1
_geom_contact_atom_site_label_2
_geom_contact_distance
_geom_contact_publ_flag
_geom_contact_site_symmetry_1
_geom_contact_site_symmetry_2
Br(1) N(1) 3.337(12) ? . .
Br(1) N(9) 3.318(16) ? . 2_666
Br(1) N(16) 3.519(15) ? . .
Br(2) O(10) 3.365(17) ? . 1_556
Br(2) N(6) 3.320(15) ? . 2_656
Br(2) N(11) 3.279(15) ? . 1_655
Br(2) N(19) 3.449(15) ? . 2_657
O(1) N(11) 3.51(2) ? . 2_556
O(1) N(19) 3.12(2) ? . 1_554
O(4) O(4) 3.249(15) ? . 2_556
O(4) N(4) 2.980(16) ? . 1_455
O(4) N(4) 3.052(18) ? . 2_656
O(6) O(6) 3.057(16) ? . 2_667
O(6) N(14) 3.02(2) ? . .
O(6) N(14) 3.20(2) ? . 2_667
O(9) O(7) 3.25(2) ? . 2_667
O(10) Br(2) 3.365(17) ? . 1_554
O(10) N(6) 3.41(2) ? . .
O(10) C(25) 3.20(2) ? . 2_656
O(10) C(40) 3.23(2) ? . 2_656
N(1) Br(1) 3.337(12) ? . .
N(1) C(37) 3.31(2) ? . 1_554
N(4) O(4) 2.980(16) ? . 1_655
N(4) O(4) 3.052(18) ? . 2_656
N(4) C(44) 3.49(2) ? . .
N(6) Br(2) 3.320(15) ? . 2_656
N(6) O(10) 3.41(2) ? . .
N(6) N(19) 3.280(19) ? . 1_554
N(6) C(39) 3.60(2) ? . 1_554
N(9) Br(1) 3.318(16) ? . 2_666
N(9) N(16) 3.385(18) ? . 1_655
N(11) Br(2) 3.279(15) ? . 1_455
N(11) O(1) 3.51(2) ? . 2_556
N(11) C(17) 3.58(2) ? . 1_455
N(14) O(6) 3.02(2) ? . .
N(14) O(6) 3.20(2) ? . 2_667
N(16) Br(1) 3.519(15) ? . .
N(16) N(9) 3.385(18) ? . 1_455
N(16) C(19) 3.39(2) ? . 1_455
N(19) Br(2) 3.449(15) ? . 2_657
N(19) O(1) 3.12(2) ? . 1_556
N(19) N(6) 3.280(19) ? . 1_556
